data_7028224
loop_
_publ_author_name
'Langer, Jens'
'G\"orls, Helmar'

_publ_section_title
;
 Synthesis, characterization and reactivity of potassium and barium
 complexes containing phosphane-borane stabilized methanides.
;
_journal_issue 2
_journal_name_full 'Dalton transactions (Cambridge, England : 2003)'
_journal_page_first 458
_journal_page_last 468
_journal_paper_doi 10.1039/c3dt52257a
_journal_volume 43
_journal_year 2014
_chemical_formula_moiety 'C25 H25 B P2'
_chemical_formula_sum 'C25 H25 B P2'
_chemical_formula_weight 398.20
_space_group_IT_number 2
_symmetry_cell_setting triclinic
_symmetry_space_group_name_Hall '-P 1'
_symmetry_space_group_name_H-M 'P -1'
_atom_sites_solution_hydrogens difmap
_atom_sites_solution_primary direct
_atom_sites_solution_secondary difmap
_audit_creation_method SHELXL-97
_cell_angle_alpha 107.125(2)
_cell_angle_beta 91.219(2)
_cell_angle_gamma 109.078(2)
_cell_formula_units_Z 4
_cell_length_a 9.7745(3)
_cell_length_b 12.4549(5)
_cell_length_c 20.2138(9)
_cell_measurement_reflns_used 12631
_cell_measurement_temperature 133(2)
_cell_measurement_theta_max 27.54
_cell_measurement_theta_min 2.95
_cell_volume 2203.67(15)
_computing_cell_refinement DENZO
_computing_data_collection COLLECT
_computing_data_reduction DENZO
_computing_molecular_graphics SHELXTL/PC
_computing_publication_material SHELXL-97
_computing_structure_refinement 'SHELXL-97 (Sheldrick, 2008)'
_computing_structure_solution 'SHELXS-97 (Sheldrick, 2008)'
_diffrn_ambient_temperature 133(2)
_diffrn_measured_fraction_theta_full 0.942
_diffrn_measured_fraction_theta_max 0.942
_diffrn_measurement_device_type KappaCCD
_diffrn_measurement_method 'phi- + omega-scan'
_diffrn_radiation_monochromator graphite
_diffrn_radiation_source 'fine-focus sealed tube'
_diffrn_radiation_type MoK\a
_diffrn_radiation_wavelength 0.71073
_diffrn_reflns_av_R_equivalents 0.0303
_diffrn_reflns_av_sigmaI/netI 0.0452
_diffrn_reflns_limit_h_max 12
_diffrn_reflns_limit_h_min -12
_diffrn_reflns_limit_k_max 12
_diffrn_reflns_limit_k_min -16
_diffrn_reflns_limit_l_max 26
_diffrn_reflns_limit_l_min -20
_diffrn_reflns_number 12631
_diffrn_reflns_theta_full 27.54
_diffrn_reflns_theta_max 27.54
_diffrn_reflns_theta_min 2.95
_exptl_absorpt_coefficient_mu 0.205
_exptl_absorpt_correction_type none
_exptl_crystal_colour colourless
_exptl_crystal_density_diffrn 1.200
_exptl_crystal_density_method 'not measured'
_exptl_crystal_description prism
_exptl_crystal_F_000 840
_exptl_crystal_size_max 0.06
_exptl_crystal_size_mid 0.06
_exptl_crystal_size_min 0.05
_refine_diff_density_max 1.133
_refine_diff_density_min -0.442
_refine_diff_density_rms 0.091
_refine_ls_extinction_method none
_refine_ls_goodness_of_fit_ref 1.166
_refine_ls_hydrogen_treatment refall
_refine_ls_matrix_type full
_refine_ls_number_parameters 705
_refine_ls_number_reflns 9572
_refine_ls_number_restraints 0
_refine_ls_restrained_S_all 1.166
_refine_ls_R_factor_all 0.0896
_refine_ls_R_factor_gt 0.0738
_refine_ls_shift/su_max 0.000
_refine_ls_shift/su_mean 0.000
_refine_ls_structure_factor_coef Fsqd
_refine_ls_weighting_details 'calc w=1/[\s^2^(Fo^2^)+(0.0742P)^2^+4.3870P] where P=(Fo^2^+2Fc^2^)/3'
_refine_ls_weighting_scheme calc
_refine_ls_wR_factor_gt 0.1841
_refine_ls_wR_factor_ref 0.1983
_reflns_number_gt 8074
_reflns_number_total 9572
_reflns_threshold_expression >2sigma(I)
_cod_data_source_file c3dt52257a.txt
_cod_data_source_block FO5205
_cod_database_code 7028224

loop_
_symmetry_equiv_pos_as_xyz
'x, y, z'
'-x, -y, -z'

loop_
_atom_site_label
_atom_site_type_symbol
_atom_site_fract_x
_atom_site_fract_y
_atom_site_fract_z
_atom_site_U_iso_or_equiv
_atom_site_adp_type
_atom_site_occupancy
_atom_site_symmetry_multiplicity
_atom_site_calc_flag
B1A B -0.2903(5) 0.7032(4) 0.0233(2) 0.0337(8) Uani 1 1 d
H3BA H -0.194(4) 0.679(4) 0.007(2) 0.034(10) Uiso 1 1 d
H2BA H -0.264(5) 0.794(4) 0.061(3) 0.052(13) Uiso 1 1 d
H1BA H -0.368(5) 0.630(5) 0.040(3) 0.059(14) Uiso 1 1 d
P1A P -0.40720(9) 0.69791(7) -0.05570(4) 0.02306(19) Uani 1 1 d
P2A P -0.31166(9) 0.52673(7) -0.17093(4) 0.02395(19) Uani 1 1 d
C1A C -0.4664(4) 0.5535(3) -0.12477(17) 0.0246(6) Uani 1 1 d
H1AB H -0.548(4) 0.546(4) -0.157(2) 0.032(10) Uiso 1 1 d
H1AA H -0.497(5) 0.498(4) -0.101(2) 0.038(11) Uiso 1 1 d
C2A C -0.5749(4) 0.7227(3) -0.03268(16) 0.0255(6) Uani 1 1 d
C3A C -0.5687(4) 0.8398(3) 0.00294(19) 0.0322(7) Uani 1 1 d
H3A H -0.478(5) 0.898(4) 0.013(2) 0.034(10) Uiso 1 1 d
C4A C -0.6935(4) 0.8622(4) 0.0243(2) 0.0377(8) Uani 1 1 d
H4A H -0.690(4) 0.941(4) 0.049(2) 0.034(11) Uiso 1 1 d
C5A C -0.8253(4) 0.7682(4) 0.0106(2) 0.0365(8) Uani 1 1 d
H5A H -0.916(5) 0.782(4) 0.019(2) 0.034(10) Uiso 1 1 d
C6A C -0.8327(4) 0.6521(4) -0.02350(19) 0.0355(8) Uani 1 1 d
H6A H -0.928(5) 0.589(4) -0.035(2) 0.048(13) Uiso 1 1 d
C7A C -0.7072(4) 0.6297(3) -0.04431(18) 0.0304(7) Uani 1 1 d
H7A H -0.717(4) 0.550(4) -0.067(2) 0.035(11) Uiso 1 1 d
C8A C -0.3162(4) 0.8079(3) -0.09732(16) 0.0247(6) Uani 1 1 d
C9A C -0.3896(4) 0.8248(3) -0.15077(17) 0.0270(7) Uani 1 1 d
H9A H -0.493(4) 0.783(3) -0.164(2) 0.026(9) Uiso 1 1 d
C10A C -0.3147(4) 0.9033(3) -0.18564(19) 0.0339(8) Uani 1 1 d
H10A H -0.366(5) 0.914(4) -0.221(2) 0.041(12) Uiso 1 1 d
C11A C -0.1668(4) 0.9646(3) -0.16652(19) 0.0357(8) Uani 1 1 d
H11A H -0.115(5) 1.021(4) -0.191(2) 0.043(12) Uiso 1 1 d
C12A C -0.0919(4) 0.9499(3) -0.1127(2) 0.0342(8) Uani 1 1 d
H12A H 0.019(4) 0.989(4) -0.098(2) 0.032(10) Uiso 1 1 d
C13A C -0.1663(4) 0.8705(3) -0.07841(18) 0.0299(7) Uani 1 1 d
H13A H -0.116(5) 0.859(4) -0.040(2) 0.038(11) Uiso 1 1 d
C14A C -0.3969(3) 0.3642(3) -0.21343(17) 0.0264(6) Uani 1 1 d
C15A C -0.4102(4) 0.2904(3) -0.1715(2) 0.0335(7) Uani 1 1 d
H15A H -0.381(5) 0.328(4) -0.123(2) 0.038(11) Uiso 1 1 d
C16A C -0.4635(5) 0.1672(4) -0.2002(2) 0.0413(9) Uani 1 1 d
H16A H -0.474(5) 0.119(4) -0.169(3) 0.049(13) Uiso 1 1 d
C17A C -0.5045(4) 0.1139(3) -0.2715(2) 0.0410(9) Uani 1 1 d
H17A H -0.544(4) 0.024(4) -0.289(2) 0.036(11) Uiso 1 1 d
C18A C -0.4944(4) 0.1849(3) -0.3136(2) 0.0374(8) Uani 1 1 d
H18A H -0.529(4) 0.148(4) -0.364(2) 0.033(10) Uiso 1 1 d
C19A C -0.4397(4) 0.3096(3) -0.28537(19) 0.0303(7) Uani 1 1 d
H19A H -0.437(4) 0.359(4) -0.314(2) 0.032(10) Uiso 1 1 d
C20A C -0.3192(4) 0.5865(3) -0.24318(16) 0.0247(6) Uani 1 1 d
C21A C -0.4479(4) 0.5698(3) -0.28248(17) 0.0273(7) Uani 1 1 d
H21A H -0.542(5) 0.532(4) -0.272(2) 0.036(11) Uiso 1 1 d
C22A C -0.4429(4) 0.6153(3) -0.33783(18) 0.0312(7) Uani 1 1 d
H22A H -0.530(5) 0.605(4) -0.365(2) 0.046(12) Uiso 1 1 d
C23A C -0.3099(4) 0.6757(3) -0.35519(19) 0.0346(8) Uani 1 1 d
H23A H -0.304(5) 0.702(4) -0.399(3) 0.054(14) Uiso 1 1 d
C24A C -0.1821(4) 0.6933(3) -0.3161(2) 0.0336(8) Uani 1 1 d
H24A H -0.095(5) 0.731(4) -0.329(2) 0.035(11) Uiso 1 1 d
C25A C -0.1867(4) 0.6499(3) -0.25977(18) 0.0278(7) Uani 1 1 d
H25A H -0.101(4) 0.661(3) -0.236(2) 0.028(10) Uiso 1 1 d
B1B B 0.0447(5) 0.3157(4) -0.5188(2) 0.0356(9) Uani 1 1 d
H3BB H 0.030(5) 0.393(4) -0.533(2) 0.046(12) Uiso 1 1 d
H2BB H 0.165(5) 0.325(4) -0.496(3) 0.056(14) Uiso 1 1 d
H1BB H -0.008(5) 0.221(4) -0.564(3) 0.052(13) Uiso 1 1 d
P1B P -0.07483(9) 0.30217(7) -0.44537(4) 0.02474(19) Uani 1 1 d
P2B P 0.15744(9) 0.48020(8) -0.32595(5) 0.0271(2) Uani 1 1 d
C1B C -0.0284(4) 0.4389(3) -0.37223(17) 0.0251(6) Uani 1 1 d
H1C1 H -0.103(5) 0.431(4) -0.339(2) 0.046(12) Uiso 1 1 d
H2C1 H -0.034(5) 0.497(4) -0.393(3) 0.046(12) Uiso 1 1 d
C2B C -0.0665(4) 0.1870(3) -0.40879(16) 0.0269(7) Uani 1 1 d
C3B C 0.0365(5) 0.1334(4) -0.4262(2) 0.0365(8) Uani 1 1 d
H3B H 0.103(5) 0.158(4) -0.459(2) 0.045(12) Uiso 1 1 d
C4B C 0.0459(5) 0.0480(4) -0.3963(2) 0.0449(10) Uani 1 1 d
H4B H 0.116(5) 0.010(4) -0.408(3) 0.053(14) Uiso 1 1 d
C5B C -0.0468(5) 0.0173(4) -0.3493(2) 0.0408(9) Uani 1 1 d
H5B H -0.039(5) -0.041(5) -0.330(3) 0.056(14) Uiso 1 1 d
C6B C -0.1502(4) 0.0710(3) -0.3316(2) 0.0364(8) Uani 1 1 d
H6B H -0.220(5) 0.045(4) -0.298(3) 0.052(13) Uiso 1 1 d
C7B C -0.1596(4) 0.1559(3) -0.36084(19) 0.0319(7) Uani 1 1 d
H7B H -0.231(5) 0.188(4) -0.351(2) 0.040(11) Uiso 1 1 d
C8B C -0.2674(4) 0.2637(3) -0.47359(16) 0.0263(6) Uani 1 1 d
C9B C -0.3377(4) 0.3468(3) -0.4569(2) 0.0369(8) Uani 1 1 d
H9B H -0.282(5) 0.434(5) -0.430(3) 0.054(14) Uiso 1 1 d
C10B C -0.4857(5) 0.3136(4) -0.4788(2) 0.0441(10) Uani 1 1 d
H10B H -0.535(4) 0.372(4) -0.467(2) 0.033(10) Uiso 1 1 d
C11B C -0.5632(4) 0.1969(4) -0.5198(2) 0.0387(8) Uani 1 1 d
H11B H -0.665(5) 0.165(4) -0.531(2) 0.032(10) Uiso 1 1 d
C12B C -0.4939(5) 0.1144(4) -0.5386(2) 0.0400(9) Uani 1 1 d
H12B H -0.546(5) 0.038(4) -0.563(2) 0.044(12) Uiso 1 1 d
C13B C -0.3469(4) 0.1469(3) -0.5157(2) 0.0373(8) Uani 1 1 d
H13B H -0.299(5) 0.089(4) -0.530(2) 0.038(11) Uiso 1 1 d
C14B C 0.1164(4) 0.4071(3) -0.25892(17) 0.0278(7) Uani 1 1 d
C15B C 0.1983(4) 0.3375(3) -0.2513(2) 0.0315(7) Uani 1 1 d
H15B H 0.275(4) 0.327(4) -0.282(2) 0.032(10) Uiso 1 1 d
C16B C 0.1754(4) 0.2798(3) -0.2012(2) 0.0366(8) Uani 1 1 d
H16B H 0.234(6) 0.233(5) -0.194(3) 0.069(16) Uiso 1 1 d
C17B C 0.0678(4) 0.2891(3) -0.15889(19) 0.0354(8) Uani 1 1 d
H17B H 0.054(5) 0.247(4) -0.126(2) 0.042(12) Uiso 1 1 d
C18B C -0.0164(4) 0.3563(3) -0.16600(19) 0.0353(8) Uani 1 1 d
H18B H -0.096(5) 0.361(4) -0.140(3) 0.055(14) Uiso 1 1 d
C19B C 0.0075(4) 0.4155(3) -0.21561(18) 0.0317(7) Uani 1 1 d
H19B H -0.052(4) 0.467(4) -0.219(2) 0.030(10) Uiso 1 1 d
C20B C 0.1864(4) 0.6382(3) -0.27839(19) 0.0301(7) Uani 1 1 d
C21B C 0.2019(4) 0.6875(4) -0.2059(2) 0.0342(8) Uani 1 1 d
H21B H 0.193(4) 0.634(3) -0.178(2) 0.025(9) Uiso 1 1 d
C22B C 0.2236(4) 0.8085(4) -0.1752(2) 0.0419(9) Uani 1 1 d
H22B H 0.233(5) 0.837(4) -0.122(3) 0.046(12) Uiso 1 1 d
C23B C 0.2302(5) 0.8815(4) -0.2157(3) 0.0482(10) Uani 1 1 d
H23B H 0.239(5) 0.965(4) -0.193(2) 0.042(12) Uiso 1 1 d
C24B C 0.2176(5) 0.8345(4) -0.2875(3) 0.0469(10) Uani 1 1 d
H24B H 0.229(6) 0.888(5) -0.319(3) 0.067(16) Uiso 1 1 d
C25B C 0.1982(4) 0.7141(3) -0.3188(2) 0.0377(8) Uani 1 1 d
H25B H 0.188(4) 0.677(4) -0.371(2) 0.032(10) Uiso 1 1 d

loop_
_atom_site_aniso_label
_atom_site_aniso_U_11
_atom_site_aniso_U_22
_atom_site_aniso_U_33
_atom_site_aniso_U_23
_atom_site_aniso_U_13
_atom_site_aniso_U_12
B1A 0.036(2) 0.041(2) 0.0257(19) 0.0153(17) 0.0012(15) 0.0117(17)
P1A 0.0263(4) 0.0245(4) 0.0180(4) 0.0080(3) 0.0034(3) 0.0071(3)
P2A 0.0257(4) 0.0259(4) 0.0218(4) 0.0094(3) 0.0049(3) 0.0092(3)
C1A 0.0260(16) 0.0238(15) 0.0225(15) 0.0072(12) 0.0073(12) 0.0066(12)
C2A 0.0301(16) 0.0294(16) 0.0192(14) 0.0110(12) 0.0073(12) 0.0099(13)
C3A 0.0335(18) 0.0307(18) 0.0294(17) 0.0067(14) 0.0087(14) 0.0096(15)
C4A 0.044(2) 0.0340(19) 0.0357(19) 0.0081(16) 0.0171(16) 0.0172(16)
C5A 0.0355(19) 0.044(2) 0.0320(18) 0.0101(16) 0.0152(15) 0.0170(16)
C6A 0.0334(19) 0.0374(19) 0.0309(18) 0.0095(15) 0.0114(14) 0.0071(15)
C7A 0.0335(18) 0.0281(17) 0.0266(16) 0.0082(13) 0.0073(13) 0.0074(14)
C8A 0.0293(16) 0.0219(14) 0.0224(15) 0.0068(12) 0.0056(12) 0.0085(12)
C9A 0.0319(17) 0.0269(16) 0.0229(15) 0.0081(12) 0.0043(13) 0.0110(13)
C10A 0.047(2) 0.0274(17) 0.0308(18) 0.0148(14) 0.0080(15) 0.0120(15)
C11A 0.046(2) 0.0304(18) 0.0296(18) 0.0127(14) 0.0163(15) 0.0086(15)
C12A 0.0314(18) 0.0289(17) 0.0354(19) 0.0080(14) 0.0109(14) 0.0030(14)
C13A 0.0314(17) 0.0310(17) 0.0235(16) 0.0066(13) 0.0035(13) 0.0080(14)
C14A 0.0255(15) 0.0283(16) 0.0276(16) 0.0085(13) 0.0065(12) 0.0124(13)
C15A 0.0377(19) 0.0307(18) 0.0353(19) 0.0126(15) 0.0085(15) 0.0139(15)
C16A 0.043(2) 0.035(2) 0.052(2) 0.0227(18) 0.0134(18) 0.0141(17)
C17A 0.041(2) 0.0247(18) 0.052(2) 0.0080(16) 0.0130(17) 0.0076(15)
C18A 0.0302(18) 0.0349(19) 0.040(2) 0.0037(16) 0.0065(15) 0.0096(15)
C19A 0.0318(17) 0.0286(17) 0.0303(17) 0.0063(14) 0.0072(13) 0.0126(14)
C20A 0.0283(16) 0.0237(15) 0.0218(14) 0.0070(12) 0.0060(12) 0.0086(12)
C21A 0.0265(16) 0.0295(16) 0.0267(16) 0.0111(13) 0.0065(12) 0.0089(13)
C22A 0.0349(18) 0.0365(19) 0.0253(16) 0.0136(14) 0.0035(13) 0.0131(15)
C23A 0.043(2) 0.039(2) 0.0275(17) 0.0166(15) 0.0116(14) 0.0160(16)
C24A 0.0323(18) 0.0332(18) 0.0390(19) 0.0170(15) 0.0156(15) 0.0105(15)
C25A 0.0230(16) 0.0301(17) 0.0306(17) 0.0092(13) 0.0084(13) 0.0097(13)
B1B 0.048(2) 0.038(2) 0.030(2) 0.0174(17) 0.0159(18) 0.0207(19)
P1B 0.0309(4) 0.0263(4) 0.0197(4) 0.0091(3) 0.0056(3) 0.0118(3)
P2B 0.0240(4) 0.0345(5) 0.0262(4) 0.0144(3) 0.0048(3) 0.0101(3)
C1B 0.0274(16) 0.0278(16) 0.0214(15) 0.0088(12) 0.0003(12) 0.0107(13)
C2B 0.0341(17) 0.0280(16) 0.0200(14) 0.0099(12) 0.0011(12) 0.0108(13)
C3B 0.050(2) 0.040(2) 0.0294(18) 0.0138(15) 0.0132(16) 0.0253(17)
C4B 0.071(3) 0.042(2) 0.036(2) 0.0136(17) 0.0109(19) 0.037(2)
C5B 0.059(3) 0.035(2) 0.034(2) 0.0161(16) -0.0004(17) 0.0185(18)
C6B 0.041(2) 0.0361(19) 0.0323(18) 0.0192(16) 0.0008(15) 0.0061(15)
C7B 0.0311(18) 0.0383(19) 0.0296(17) 0.0147(15) 0.0042(14) 0.0128(15)
C8B 0.0313(17) 0.0271(16) 0.0216(15) 0.0097(12) 0.0031(12) 0.0102(13)
C9B 0.040(2) 0.0319(19) 0.0343(19) 0.0019(15) -0.0070(15) 0.0144(15)
C10B 0.042(2) 0.043(2) 0.045(2) 0.0041(18) -0.0099(17) 0.0218(18)
C11B 0.036(2) 0.045(2) 0.0314(19) 0.0119(16) -0.0068(15) 0.0105(16)
C12B 0.043(2) 0.0307(19) 0.039(2) 0.0082(16) -0.0056(16) 0.0060(16)
C13B 0.041(2) 0.0320(19) 0.0355(19) 0.0049(15) 0.0021(16) 0.0138(16)
C14B 0.0262(16) 0.0322(17) 0.0261(16) 0.0131(13) 0.0001(12) 0.0084(13)
C15B 0.0258(16) 0.0321(18) 0.0357(18) 0.0112(14) -0.0009(14) 0.0090(14)
C16B 0.0365(19) 0.0338(19) 0.041(2) 0.0185(16) -0.0066(16) 0.0093(15)
C17B 0.039(2) 0.0349(19) 0.0272(17) 0.0143(15) -0.0055(14) 0.0028(15)
C18B 0.0343(19) 0.038(2) 0.0261(17) 0.0097(15) 0.0023(14) 0.0038(15)
C19B 0.0297(17) 0.0389(19) 0.0274(17) 0.0117(14) 0.0023(13) 0.0121(15)
C20B 0.0227(15) 0.0311(17) 0.0346(18) 0.0134(14) 0.0010(13) 0.0045(13)
C21B 0.0259(17) 0.040(2) 0.0351(19) 0.0137(16) -0.0003(14) 0.0075(14)
C22B 0.037(2) 0.043(2) 0.035(2) 0.0069(17) -0.0017(16) 0.0058(16)
C23B 0.038(2) 0.031(2) 0.064(3) 0.0105(19) -0.0058(19) 0.0029(16)
C24B 0.040(2) 0.037(2) 0.058(3) 0.023(2) -0.0090(19) -0.0007(17)
C25B 0.0339(19) 0.0358(19) 0.038(2) 0.0161(16) -0.0048(15) 0.0012(15)

loop_
_atom_type_symbol
_atom_type_description
_atom_type_scat_dispersion_real
_atom_type_scat_dispersion_imag
_atom_type_scat_source
C C 0.0033 0.0016 'International Tables Vol C Tables 4.2.6.8 and 6.1.1.4'
H H 0.0000 0.0000 'International Tables Vol C Tables 4.2.6.8 and 6.1.1.4'
B B 0.0013 0.0007 'International Tables Vol C Tables 4.2.6.8 and 6.1.1.4'
P P 0.1023 0.0942 'International Tables Vol C Tables 4.2.6.8 and 6.1.1.4'

loop_
_geom_angle_atom_site_label_1
_geom_angle_atom_site_label_2
_geom_angle_atom_site_label_3
_geom_angle
P1A B1A H3BA 111(2)
P1A B1A H2BA 106(3)
H3BA B1A H2BA 115(3)
P1A B1A H1BA 101(3)
H3BA B1A H1BA 109(3)
H2BA B1A H1BA 114(4)
C2A P1A C8A 106.50(15)
C2A P1A C1A 104.59(15)
C8A P1A C1A 105.57(15)
C2A P1A B1A 112.02(17)
C8A P1A B1A 113.82(17)
C1A P1A B1A 113.61(18)
C20A P2A C14A 102.79(15)
C20A P2A C1A 102.39(15)
C14A P2A C1A 98.36(14)
P1A C1A P2A 111.68(17)
P1A C1A H1AB 111(2)
P2A C1A H1AB 112(2)
P1A C1A H1AA 104(3)
P2A C1A H1AA 107(3)
H1AB C1A H1AA 110(3)
C7A C2A C3A 118.6(3)
C7A C2A P1A 122.5(3)
C3A C2A P1A 118.7(3)
C4A C3A C2A 120.7(3)
C4A C3A H3A 123(3)
C2A C3A H3A 116(3)
C5A C4A C3A 119.8(4)
C5A C4A H4A 119(3)
C3A C4A H4A 121(3)
C6A C5A C4A 120.2(4)
C6A C5A H5A 117(2)
C4A C5A H5A 122(2)
C5A C6A C7A 119.9(3)
C5A C6A H6A 118(3)
C7A C6A H6A 122(3)
C2A C7A C6A 120.7(3)
C2A C7A H7A 122(3)
C6A C7A H7A 117(3)
C9A C8A C13A 119.5(3)
C9A C8A P1A 121.5(3)
C13A C8A P1A 118.9(3)
C8A C9A C10A 120.4(3)
C8A C9A H9A 121(2)
C10A C9A H9A 119(2)
C11A C10A C9A 119.6(3)
C11A C10A H10A 121(3)
C9A C10A H10A 119(3)
C10A C11A C12A 120.8(3)
C10A C11A H11A 119(3)
C12A C11A H11A 121(3)
C11A C12A C13A 119.6(3)
C11A C12A H12A 125(2)
C13A C12A H12A 115(2)
C12A C13A C8A 120.1(3)
C12A C13A H13A 121(2)
C8A C13A H13A 119(2)
C19A C14A C15A 118.2(3)
C19A C14A P2A 124.1(3)
C15A C14A P2A 117.5(3)
C16A C15A C14A 121.1(4)
C16A C15A H15A 121(3)
C14A C15A H15A 118(3)
C15A C16A C17A 120.3(4)
C15A C16A H16A 118(3)
C17A C16A H16A 121(3)
C18A C17A C16A 119.5(4)
C18A C17A H17A 123(2)
C16A C17A H17A 117(2)
C17A C18A C19A 120.7(4)
C17A C18A H18A 120(2)
C19A C18A H18A 119(2)
C18A C19A C14A 120.1(4)
C18A C19A H19A 121(2)
C14A C19A H19A 119(2)
C25A C20A C21A 119.0(3)
C25A C20A P2A 116.7(3)
C21A C20A P2A 124.4(2)
C22A C21A C20A 120.4(3)
C22A C21A H21A 117(3)
C20A C21A H21A 123(3)
C23A C22A C21A 120.2(3)
C23A C22A H22A 118(3)
C21A C22A H22A 122(3)
C24A C23A C22A 119.7(3)
C24A C23A H23A 119(3)
C22A C23A H23A 121(3)
C23A C24A C25A 120.3(3)
C23A C24A H24A 119(3)
C25A C24A H24A 121(3)
C20A C25A C24A 120.4(3)
C20A C25A H25A 122(3)
C24A C25A H25A 118(3)
P1B B1B H3BB 103(2)
P1B B1B H2BB 106(2)
H3BB B1B H2BB 119(3)
P1B B1B H1BB 104(2)
H3BB B1B H1BB 113(3)
H2BB B1B H1BB 109(3)
C1B P1B C8B 104.73(15)
C1B P1B C2B 105.89(15)
C8B P1B C2B 105.14(15)
C1B P1B B1B 113.81(18)
C8B P1B B1B 113.17(18)
C2B P1B B1B 113.26(17)
C14B P2B C20B 103.56(16)
C14B P2B C1B 101.53(15)
C20B P2B C1B 98.04(15)
P1B C1B P2B 111.53(17)
P1B C1B H1C1 111(3)
P2B C1B H1C1 110(3)
P1B C1B H2C1 103(3)
P2B C1B H2C1 112(3)
H1C1 C1B H2C1 109(4)
C3B C2B C7B 119.5(3)
C3B C2B P1B 119.9(3)
C7B C2B P1B 120.5(3)
C2B C3B C4B 119.8(4)
C2B C3B H3B 119(3)
C4B C3B H3B 121(3)
C5B C4B C3B 120.3(4)
C5B C4B H4B 119(3)
C3B C4B H4B 121(3)
C4B C5B C6B 120.0(4)
C4B C5B H5B 119(3)
C6B C5B H5B 121(3)
C7B C6B C5B 119.9(4)
C7B C6B H6B 121(3)
C5B C6B H6B 119(3)
C6B C7B C2B 120.4(3)
C6B C7B H7B 120(3)
C2B C7B H7B 120(3)
C9B C8B C13B 118.5(3)
C9B C8B P1B 122.7(3)
C13B C8B P1B 118.8(3)
C8B C9B C10B 120.9(4)
C8B C9B H9B 121(3)
C10B C9B H9B 118(3)
C11B C10B C9B 119.7(4)
C11B C10B H10B 120(2)
C9B C10B H10B 121(2)
C12B C11B C10B 120.0(4)
C12B C11B H11B 115(3)
C10B C11B H11B 124(3)
C11B C12B C13B 120.4(4)
C11B C12B H12B 120(3)
C13B C12B H12B 120(3)
C12B C13B C8B 120.4(4)
C12B C13B H13B 120(3)
C8B C13B H13B 120(3)
C15B C14B C19B 118.4(3)
C15B C14B P2B 117.3(3)
C19B C14B P2B 124.3(3)
C16B C15B C14B 121.1(4)
C16B C15B H15B 118(2)
C14B C15B H15B 121(2)
C17B C16B C15B 119.8(3)
C17B C16B H16B 118(3)
C15B C16B H16B 122(3)
C16B C17B C18B 120.3(3)
C16B C17B H17B 117(3)
C18B C17B H17B 122(3)
C17B C18B C19B 120.1(4)
C17B C18B H18B 123(3)
C19B C18B H18B 116(3)
C18B C19B C14B 120.4(3)
C18B C19B H19B 119(2)
C14B C19B H19B 120(2)
C21B C20B C25B 118.5(3)
C21B C20B P2B 124.9(3)
C25B C20B P2B 116.6(3)
C22B C21B C20B 120.3(4)
C22B C21B H21B 122(2)
C20B C21B H21B 118(2)
C23B C22B C21B 120.7(4)
C23B C22B H22B 124(3)
C21B C22B H22B 115(3)
C24B C23B C22B 119.7(4)
C24B C23B H23B 121(3)
C22B C23B H23B 119(3)
C23B C24B C25B 120.2(4)
C23B C24B H24B 121(3)
C25B C24B H24B 118(3)
C24B C25B C20B 120.6(4)
C24B C25B H25B 122(2)
C20B C25B H25B 117(2)

loop_
_geom_bond_atom_site_label_1
_geom_bond_atom_site_label_2
_geom_bond_distance
B1A P1A 1.915(4)
B1A H3BA 1.10(4)
B1A H2BA 1.10(5)
B1A H1BA 1.13(5)
P1A C2A 1.810(3)
P1A C8A 1.814(3)
P1A C1A 1.823(3)
P2A C20A 1.834(3)
P2A C14A 1.836(3)
P2A C1A 1.864(3)
C1A H1AB 0.98(4)
C1A H1AA 0.93(5)
C2A C7A 1.384(5)
C2A C3A 1.404(5)
C3A C4A 1.387(5)
C3A H3A 0.92(4)
C4A C5A 1.384(6)
C4A H4A 0.95(4)
C5A C6A 1.383(5)
C5A H5A 0.97(4)
C6A C7A 1.392(5)
C6A H6A 0.97(5)
C7A H7A 0.93(4)
C8A C9A 1.388(5)
C8A C13A 1.398(5)
C9A C10A 1.396(5)
C9A H9A 0.96(4)
C10A C11A 1.379(6)
C10A H10A 0.93(5)
C11A C12A 1.388(6)
C11A H11A 1.00(5)
C12A C13A 1.394(5)
C12A H12A 1.02(4)
C13A H13A 0.99(4)
C14A C19A 1.399(5)
C14A C15A 1.402(5)
C15A C16A 1.380(5)
C15A H15A 0.95(5)
C16A C17A 1.383(6)
C16A H16A 0.97(5)
C17A C18A 1.382(6)
C17A H17A 1.00(4)
C18A C19A 1.395(5)
C18A H18A 0.99(4)
C19A H19A 0.96(4)
C20A C25A 1.386(5)
C20A C21A 1.395(5)
C21A C22A 1.390(5)
C21A H21A 0.95(4)
C22A C23A 1.384(5)
C22A H22A 0.96(5)
C23A C24A 1.382(5)
C23A H23A 1.02(5)
C24A C25A 1.393(5)
C24A H24A 0.91(4)
C25A H25A 0.91(4)
B1B P1B 1.920(4)
B1B H3BB 1.13(5)
B1B H2BB 1.21(5)
B1B H1BB 1.20(5)
P1B C1B 1.810(3)
P1B C8B 1.817(3)
P1B C2B 1.819(3)
P2B C14B 1.827(3)
P2B C20B 1.840(4)
P2B C1B 1.863(3)
C1B H1C1 1.01(5)
C1B H2C1 0.95(5)
C2B C3B 1.378(5)
C2B C7B 1.395(5)
C3B C4B 1.395(5)
C3B H3B 0.98(5)
C4B C5B 1.376(6)
C4B H4B 0.95(5)
C5B C6B 1.383(6)
C5B H5B 0.95(5)
C6B C7B 1.380(5)
C6B H6B 1.02(5)
C7B H7B 0.91(4)
C8B C9B 1.389(5)
C8B C13B 1.396(5)
C9B C10B 1.391(5)
C9B H9B 1.01(5)
C10B C11B 1.384(6)
C10B H10B 0.98(4)
C11B C12B 1.377(6)
C11B H11B 0.94(4)
C12B C13B 1.387(6)
C12B H12B 0.90(5)
C13B H13B 0.96(4)
C14B C15B 1.395(5)
C14B C19B 1.403(5)
C15B C16B 1.386(5)
C15B H15B 1.00(4)
C16B C17B 1.383(6)
C16B H16B 0.98(6)
C17B C18B 1.384(6)
C17B H17B 0.96(5)
C18B C19B 1.392(5)
C18B H18B 0.95(5)
C19B H19B 1.01(4)
C20B C21B 1.396(5)
C20B C25B 1.401(5)
C21B C22B 1.392(6)
C21B H21B 0.98(4)
C22B C23B 1.380(6)
C22B H22B 1.02(5)
C23B C24B 1.380(7)
C23B H23B 0.97(5)
C24B C25B 1.392(6)
C24B H24B 1.03(6)
C25B H25B 1.00(4)
